data_7111137
loop_
_publ_author_name
'Jeffery, John C.'
'Norman, Nicholas C.'
'Pardoe, Jennifer A. J.'
'Timms, Peter L.'

_publ_section_title
;
 Synthesis and structures of carbonyl adducts of the boranes B(BX2)3 (X =
 F, Cl)
;
_journal_issue 23
_journal_name_full 'Chemical Communications'
_journal_page_first 2367
_journal_paper_doi 10.1039/b007484p
_journal_year 2000
_chemical_formula_sum 'C B4 Cl6 O'
_chemical_formula_weight 283.95
_chemical_name_systematic
; 
 ? 
;
_space_group_IT_number 160
_symmetry_cell_setting ' Rhombohedral on Hexagonal axes '
_symmetry_space_group_name_Hall 'R 3 -2"'
_symmetry_space_group_name_H-M 'R 3 m :H'
_atom_sites_solution_hydrogens geom
_atom_sites_solution_primary direct
_atom_sites_solution_secondary difmap
_audit_creation_method SHELXL-97
_cell_angle_alpha 90.00
_cell_angle_beta 90.00
_cell_angle_gamma 120.00
_cell_formula_units_Z 3
_cell_length_a 11.150(5)
_cell_length_b 11.150(5)
_cell_length_c 7.586(4)
_cell_measurement_temperature 292(2)
_cell_volume 816.8(7)
_computing_cell_refinement 'Bruker SMART'
_computing_data_collection 'Bruker SMART'
_computing_data_reduction SAINT
_computing_molecular_graphics SHELXTL
_computing_publication_material xcif
_computing_structure_refinement 'SHELXL-97 (Sheldrick, 1997)'
_computing_structure_solution 'SHELXS-97 (Sheldrick, 1990)'
_diffrn_ambient_temperature 292(2)
_diffrn_measured_fraction_theta_full 0.996
_diffrn_measured_fraction_theta_max 0.996
_diffrn_measurement_device_type 'Bruker SMART CCD '
_diffrn_radiation_monochromator graphite
_diffrn_radiation_source 'fine-focus sealed tube'
_diffrn_radiation_type MoK\a
_diffrn_radiation_wavelength 0.71073
_diffrn_reflns_av_R_equivalents 0.0312
_diffrn_reflns_av_sigmaI/netI 0.0356
_diffrn_reflns_limit_h_max 14
_diffrn_reflns_limit_h_min -9
_diffrn_reflns_limit_k_max 12
_diffrn_reflns_limit_k_min -14
_diffrn_reflns_limit_l_max 6
_diffrn_reflns_limit_l_min -9
_diffrn_reflns_number 799
_diffrn_reflns_theta_full 27.51
_diffrn_reflns_theta_max 27.51
_diffrn_reflns_theta_min 3.42
_exptl_absorpt_coefficient_mu 1.520
_exptl_crystal_density_diffrn 1.732
_exptl_crystal_density_method 'not measured'
_exptl_crystal_F_000 408
_exptl_crystal_size_max 0.6
_exptl_crystal_size_mid 0.4
_exptl_crystal_size_min 0.4
_refine_diff_density_max 0.266
_refine_diff_density_min -0.256
_refine_diff_density_rms 0.059
_refine_ls_abs_structure_details 'Flack H D (1983), Acta Cryst. A39, 876-881'
_refine_ls_abs_structure_Flack -0.1(3)
_refine_ls_extinction_coef 0.062(6)
_refine_ls_extinction_expression Fc^*^=kFc[1+0.001xFc^2^\l^3^/sin(2\q)]^-1/4^
_refine_ls_extinction_method SHELXL
_refine_ls_goodness_of_fit_ref 0.973
_refine_ls_hydrogen_treatment mixed
_refine_ls_matrix_type full
_refine_ls_number_parameters 29
_refine_ls_number_reflns 316
_refine_ls_number_restraints 1
_refine_ls_restrained_S_all 0.971
_refine_ls_R_factor_all 0.0417
_refine_ls_R_factor_gt 0.0391
_refine_ls_shift/su_max 0.000
_refine_ls_shift/su_mean 0.000
_refine_ls_structure_factor_coef Fsqd
_refine_ls_weighting_details 'calc w=1/[\s^2^(Fo^2^)+(0.0562P)^2^+0.0000P] where P=(Fo^2^+2Fc^2^)/3'
_refine_ls_weighting_scheme calc
_refine_ls_wR_factor_gt 0.0932
_refine_ls_wR_factor_ref 0.0939
_reflns_number_gt 280
_reflns_number_total 316
_reflns_threshold_expression >2sigma(I)
_cod_data_source_file b007484psup1.cif
_cod_data_source_block jenc0
_cod_original_sg_symbol_H-M R3m
_cod_database_code 7111137

loop_
_symmetry_equiv_pos_as_xyz
'x, y, z'
'-y, x-y, z'
'-x+y, -x, z'
'-y, -x, z'
'-x+y, y, z'
'x, x-y, z'
'x+2/3, y+1/3, z+1/3'
'-y+2/3, x-y+1/3, z+1/3'
'-x+y+2/3, -x+1/3, z+1/3'
'-y+2/3, -x+1/3, z+1/3'
'-x+y+2/3, y+1/3, z+1/3'
'x+2/3, x-y+1/3, z+1/3'
'x+1/3, y+2/3, z+2/3'
'-y+1/3, x-y+2/3, z+2/3'
'-x+y+1/3, -x+2/3, z+2/3'
'-y+1/3, -x+2/3, z+2/3'
'-x+y+1/3, y+2/3, z+2/3'
'x+1/3, x-y+2/3, z+2/3'

loop_
_atom_site_label
_atom_site_type_symbol
_atom_site_fract_x
_atom_site_fract_y
_atom_site_fract_z
_atom_site_U_iso_or_equiv
_atom_site_adp_type
_atom_site_occupancy
_atom_site_symmetry_multiplicity
_atom_site_calc_flag
_atom_site_refinement_flags
B1 B 0.6667 0.3333 0.6344(14) 0.044(2) Uani 1 6 d S
B2 B 0.7504(3) 0.5008(7) 0.5679(9) 0.0496(14) Uani 1 2 d S
C1 C 0.6667 0.3333 0.8380(14) 0.057(3) Uani 1 6 d S
O1 O 0.6667 0.3333 0.9817(11) 0.085(3) Uani 1 6 d S
Cl1 Cl 0.77333(8) 0.54667(16) 0.3449(2) 0.0783(7) Uani 1 2 d S
Cl2 Cl 0.81890(9) 0.63780(18) 0.7184(2) 0.0775(7) Uani 1 2 d S

loop_
_atom_site_aniso_label
_atom_site_aniso_U_11
_atom_site_aniso_U_22
_atom_site_aniso_U_33
_atom_site_aniso_U_23
_atom_site_aniso_U_13
_atom_site_aniso_U_12
B1 0.045(3) 0.045(3) 0.043(5) 0.000 0.000 0.0224(17)
B2 0.043(2) 0.048(3) 0.059(4) -0.008(3) -0.0041(15) 0.0241(16)
C1 0.059(4) 0.059(4) 0.053(6) 0.000 0.000 0.029(2)
O1 0.102(5) 0.102(5) 0.050(4) 0.000 0.000 0.051(2)
Cl1 0.0984(13) 0.0592(11) 0.0642(9) 0.0109(8) 0.0054(4) 0.0296(5)
Cl2 0.0835(12) 0.0530(10) 0.0859(11) -0.0226(8) -0.0113(4) 0.0265(5)

loop_
_atom_type_symbol
_atom_type_description
_atom_type_scat_dispersion_real
_atom_type_scat_dispersion_imag
_atom_type_scat_source
C C 0.0033 0.0016 'International Tables Vol C Tables 4.2.6.8 and 6.1.1.4'
B B 0.0013 0.0007 'International Tables Vol C Tables 4.2.6.8 and 6.1.1.4'
O O 0.0106 0.0060 'International Tables Vol C Tables 4.2.6.8 and 6.1.1.4'
Cl Cl 0.1484 0.1585 'International Tables Vol C Tables 4.2.6.8 and 6.1.1.4'

loop_
_geom_angle_atom_site_label_1
_geom_angle_atom_site_label_2
_geom_angle_atom_site_label_3
_geom_angle
_geom_angle_site_symmetry_1
_geom_angle_site_symmetry_3
C1 B1 B2 107.3(4) . 3_665
C1 B1 B2 107.3(4) . 2_655
B2 B1 B2 111.5(4) 3_665 2_655
C1 B1 B2 107.3(4) . .
B2 B1 B2 111.5(4) 3_665 .
B2 B1 B2 111.5(4) 2_655 .
B1 B2 Cl2 121.9(5) . .
B1 B2 Cl1 122.0(5) . .
Cl2 B2 Cl1 116.1(4) . .
O1 C1 B1 180.000(9) . .

loop_
_geom_bond_atom_site_label_1
_geom_bond_atom_site_label_2
_geom_bond_distance
_geom_bond_site_symmetry_2
B1 C1 1.544(15) .
B1 B2 1.694(7) 3_665
B1 B2 1.694(7) 2_655
B1 B2 1.694(7) .
B2 Cl2 1.748(7) .
B2 Cl1 1.748(7) .
C1 O1 1.091(14) .
